data_7252010
loop_
_publ_author_name
'Samanta, Barsha'
'Pati, Tapaswini'
'Dash, Ananya'
'Panda, Bhabani Shankar'
'Naik, Eeshara'
'Mohapatra, Seetaram'
'Sahoo, Chita Ranjan'
'Naik, Pradeep Kumar'

_publ_section_title
;
 Multicomponent synthesis of 2H-chromene-fused-thiazolo-triazole
 derivatives via cascade Michael addition/cyclization reaction:
 anticancer, antibacterial and computational evaluations
;
_journal_issue 30
_journal_name_full 'RSC Advances'
_journal_page_first 27374
_journal_page_last 27396
_journal_paper_doi 10.1039/D6RA03687B
_journal_volume 16
_journal_year 2026
_chemical_formula_moiety 'C19 H15 N3 O2 S'
_chemical_formula_sum 'C19 H15 N3 O2 S'
_chemical_formula_weight 349.40
_space_group_crystal_system monoclinic
_space_group_IT_number 14
_space_group_name_Hall '-P 2ybc'
_space_group_name_H-M_alt 'P 1 21/c 1'
_atom_sites_solution_hydrogens geom
_audit_block_doi 10.5517/ccdc.csd.cc2hjk5s
_audit_creation_date 2023-11-23
_audit_creation_method
;
Olex2 1.5-alpha
(compiled 2021.06.29 svn.r12e2184c for OlexSys, GUI svn.r6374)
;
_audit_update_record
;
2023-11-23 deposited with the CCDC.	2026-05-07 downloaded from the CCDC.
;
_cell_angle_alpha 90
_cell_angle_beta 105.964(4)
_cell_angle_gamma 90
_cell_formula_units_Z 4
_cell_length_a 17.4745(5)
_cell_length_b 4.70452(12)
_cell_length_c 20.9252(7)
_cell_measurement_reflns_used 4027
_cell_measurement_temperature 300.15
_cell_measurement_theta_max 26.3160
_cell_measurement_theta_min 2.3720
_cell_volume 1653.90(9)
_computing_molecular_graphics 'Olex2 1.5-alpha (Dolomanov et al., 2009)'
_computing_publication_material 'Olex2 1.5-alpha (Dolomanov et al., 2009)'
_computing_structure_refinement 'SHELXL 2018/3 (Sheldrick, 2015)'
_diffrn_ambient_temperature 300.15
_diffrn_measured_fraction_theta_full 0.996
_diffrn_measured_fraction_theta_max 0.968
_diffrn_measurement_device_type 'XtaLAB Pro II AFC12 (RINC): Kappa single'
_diffrn_measurement_method '\w scans'
_diffrn_radiation_type CuK\a
_diffrn_radiation_wavelength 1.54184
_diffrn_reflns_av_R_equivalents 0.0399
_diffrn_reflns_av_unetI/netI 0.0347
_diffrn_reflns_Laue_measured_fraction_full 0.996
_diffrn_reflns_Laue_measured_fraction_max 0.968
_diffrn_reflns_limit_h_max 22
_diffrn_reflns_limit_h_min -22
_diffrn_reflns_limit_k_max 3
_diffrn_reflns_limit_k_min -5
_diffrn_reflns_limit_l_max 26
_diffrn_reflns_limit_l_min -22
_diffrn_reflns_number 14156
_diffrn_reflns_point_group_measured_fraction_full 0.996
_diffrn_reflns_point_group_measured_fraction_max 0.968
_diffrn_reflns_theta_full 67.684
_diffrn_reflns_theta_max 77.798
_diffrn_reflns_theta_min 4.395
_exptl_absorpt_coefficient_mu 1.890
_exptl_crystal_density_diffrn 1.403
_exptl_crystal_description Crystalline
_exptl_crystal_F_000 728
_exptl_crystal_size_max 0.15
_exptl_crystal_size_mid 0.12
_exptl_crystal_size_min 0.1
_refine_diff_density_max 0.286
_refine_diff_density_min -0.528
_refine_diff_density_rms 0.097
_refine_ls_extinction_method none
_refine_ls_goodness_of_fit_ref 1.147
_refine_ls_hydrogen_treatment constr
_refine_ls_matrix_type full
_refine_ls_number_parameters 227
_refine_ls_number_reflns 3397
_refine_ls_number_restraints 0
_refine_ls_restrained_S_all 1.147
_refine_ls_R_factor_all 0.0486
_refine_ls_R_factor_gt 0.0440
_refine_ls_shift/su_max 0.000
_refine_ls_shift/su_mean 0.000
_refine_ls_structure_factor_coef Fsqd
_refine_ls_weighting_details 'w=1/[\s^2^(Fo^2^)+(0.0666P)^2^+0.4253P] where P=(Fo^2^+2Fc^2^)/3'
_refine_ls_weighting_scheme calc
_refine_ls_wR_factor_gt 0.1169
_refine_ls_wR_factor_ref 0.1230
_reflns_Friedel_coverage 0.000
_reflns_number_gt 3131
_reflns_number_total 3397
_reflns_threshold_expression 'I > 2\s(I)'
_cod_data_source_file d6ra03687b2.cif
_cod_data_source_block pcr-bvp-3301r
_cod_database_code 7252010
_shelx_shelxl_version_number 2018/3
_shelx_space_group_comment
;
The symmetry employed for this shelxl refinement is uniquely defined
by the following loop, which should always be used as a source of
symmetry information in preference to the above space-group names.
They are only intended as comments.
;
_olex2_refinement_description
;
1. Fixed Uiso
 At 1.2 times of:
  All C(H) groups, All C(H,H) groups
 At 1.5 times of:
  All C(H,H,H) groups
2.a Ternary CH refined with riding coordinates:
 C10(H10)
2.b Secondary CH2 refined with riding coordinates:
 C24(H24A,H24B)
2.c Aromatic/amide H refined with riding coordinates:
 C22(H22), C4(H4), C6(H6), C18(H18), C5(H5), C20(H20), C21(H21), C19(H19),
 C15(H15)
2.d Idealised Me refined as rotating group:
 C25(H25A,H25B,H25C)
;
_olex2_submission_special_instructions 'No special instructions were received'

loop_
_space_group_symop_operation_xyz
'x, y, z'
'-x, y+1/2, -z+1/2'
'-x, -y, -z'
'x, -y-1/2, z-1/2'

loop_
_atom_site_label
_atom_site_type_symbol
_atom_site_fract_x
_atom_site_fract_y
_atom_site_fract_z
_atom_site_U_iso_or_equiv
_atom_site_adp_type
_atom_site_occupancy
_atom_site_site_symmetry_order
_atom_site_calc_flag
_atom_site_refinement_flags_posn
_atom_site_refinement_flags_adp
_atom_site_refinement_flags_occupancy
_atom_site_disorder_assembly
_atom_site_disorder_group
S12 S 0.08223(2) 0.20093(9) 0.26251(2) 0.04105(15) Uani 1 1 d . . . . .
O9 O 0.29374(6) 0.5980(2) 0.31152(5) 0.0387(3) Uani 1 1 d . . . . .
O23 O 0.41579(7) 0.9244(3) 0.30985(6) 0.0453(3) Uani 1 1 d . . . . .
N1 N 0.09805(8) 0.4360(3) 0.15674(6) 0.0369(3) Uani 1 1 d . . . . .
N16 N 0.07312(9) 0.4633(4) 0.08929(7) 0.0460(3) Uani 1 1 d . . . . .
N14 N -0.00478(10) 0.1482(4) 0.12643(8) 0.0545(4) Uani 1 1 d . . . . .
C17 C 0.23786(9) 0.3317(3) 0.38517(7) 0.0330(3) Uani 1 1 d . . . . .
C2 C 0.16090(9) 0.5462(3) 0.20692(7) 0.0356(3) Uani 1 1 d . . . . .
C10 C 0.22043(9) 0.5410(3) 0.32833(7) 0.0339(3) Uani 1 1 d . . . . .
H10 H 0.201223 0.718452 0.343004 0.041 Uiso 1 1 calc R U . . .
C11 C 0.16010(9) 0.4392(3) 0.26647(8) 0.0352(3) Uani 1 1 d . . . . .
C3 C 0.22157(9) 0.7432(3) 0.19997(8) 0.0359(3) Uani 1 1 d . . . . .
C7 C 0.35216(9) 0.9332(3) 0.25453(8) 0.0382(3) Uani 1 1 d . . . . .
C8 C 0.28755(9) 0.7614(3) 0.25587(8) 0.0350(3) Uani 1 1 d . . . . .
C22 C 0.30887(10) 0.1853(4) 0.40429(8) 0.0413(4) Uani 1 1 d . . . . .
H22 H 0.347720 0.216930 0.382357 0.050 Uiso 1 1 calc R U . . .
C13 C 0.05164(9) 0.2483(4) 0.17747(9) 0.0412(4) Uani 1 1 d . . . . .
C4 C 0.21903(11) 0.9065(4) 0.14376(8) 0.0425(4) Uani 1 1 d . . . . .
H4 H 0.175185 0.896724 0.106649 0.051 Uiso 1 1 calc R U . . .
C6 C 0.34832(11) 1.0951(4) 0.19836(9) 0.0450(4) Uani 1 1 d . . . . .
H6 H 0.390552 1.213554 0.197276 0.054 Uiso 1 1 calc R U . . .
C18 C 0.18074(10) 0.2851(4) 0.41903(9) 0.0454(4) Uani 1 1 d . . . . .
H18 H 0.132830 0.384021 0.406853 0.055 Uiso 1 1 calc R U . . .
C5 C 0.28193(12) 1.0818(4) 0.14373(9) 0.0476(4) Uani 1 1 d . . . . .
H5 H 0.279988 1.193058 0.106589 0.057 Uiso 1 1 calc R U . . .
C20 C 0.26605(13) -0.0548(4) 0.48939(9) 0.0527(5) Uani 1 1 d . . . . .
H20 H 0.275527 -0.184249 0.524290 0.063 Uiso 1 1 calc R U . . .
C21 C 0.32263(12) -0.0089(4) 0.45608(9) 0.0516(4) Uani 1 1 d . . . . .
H21 H 0.370410 -0.108556 0.468344 0.062 Uiso 1 1 calc R U . . .
C24 C 0.47362(10) 1.1472(4) 0.31823(10) 0.0485(4) Uani 1 1 d . . . . .
H24A H 0.447654 1.331285 0.313029 0.058 Uiso 1 1 calc R U . . .
H24B H 0.503136 1.130041 0.285350 0.058 Uiso 1 1 calc R U . . .
C19 C 0.19512(12) 0.0924(5) 0.47067(9) 0.0540(5) Uani 1 1 d . . . . .
H19 H 0.156664 0.061452 0.493048 0.065 Uiso 1 1 calc R U . . .
C15 C 0.01175(12) 0.2868(5) 0.07493(9) 0.0544(5) Uani 1 1 d . . . . .
H15 H -0.018754 0.258943 0.031369 0.065 Uiso 1 1 calc R U . . .
C25 C 0.52850(13) 1.1175(6) 0.38685(12) 0.0688(6) Uani 1 1 d . . . . .
H25A H 0.552173 0.931793 0.391910 0.103 Uiso 1 1 calc R U . . .
H25B H 0.498966 1.142670 0.418932 0.103 Uiso 1 1 calc R U . . .
H25C H 0.569533 1.259056 0.393691 0.103 Uiso 1 1 calc R U . . .

loop_
_atom_site_aniso_label
_atom_site_aniso_U_11
_atom_site_aniso_U_22
_atom_site_aniso_U_33
_atom_site_aniso_U_23
_atom_site_aniso_U_13
_atom_site_aniso_U_12
S12 0.0352(2) 0.0496(3) 0.0375(2) 0.00137(16) 0.00855(17) -0.00608(15)
O9 0.0336(5) 0.0463(6) 0.0343(5) 0.0085(5) 0.0062(4) -0.0040(4)
O23 0.0364(6) 0.0524(7) 0.0447(6) 0.0054(5) 0.0073(5) -0.0077(5)
N1 0.0345(6) 0.0435(7) 0.0306(6) -0.0025(5) 0.0054(5) 0.0000(5)
N16 0.0448(7) 0.0601(9) 0.0295(6) -0.0017(6) 0.0041(6) -0.0009(6)
N14 0.0441(8) 0.0709(11) 0.0427(8) -0.0057(7) 0.0020(6) -0.0148(7)
C17 0.0341(7) 0.0358(8) 0.0282(7) -0.0021(6) 0.0069(6) -0.0019(5)
C2 0.0357(7) 0.0366(8) 0.0321(7) -0.0021(6) 0.0055(6) 0.0011(6)
C10 0.0328(7) 0.0364(8) 0.0318(7) 0.0001(6) 0.0078(6) -0.0008(6)
C11 0.0336(7) 0.0370(8) 0.0340(7) 0.0003(6) 0.0077(6) 0.0005(6)
C3 0.0391(8) 0.0347(7) 0.0339(8) -0.0004(6) 0.0104(6) 0.0014(6)
C7 0.0381(8) 0.0396(8) 0.0376(8) 0.0002(6) 0.0114(6) -0.0003(6)
C8 0.0380(8) 0.0353(7) 0.0318(7) 0.0018(6) 0.0099(6) 0.0009(6)
C22 0.0374(8) 0.0519(10) 0.0347(8) 0.0024(7) 0.0101(6) 0.0050(7)
C13 0.0335(7) 0.0482(9) 0.0401(8) -0.0034(7) 0.0070(6) -0.0026(7)
C4 0.0486(9) 0.0449(9) 0.0328(8) 0.0020(7) 0.0091(7) 0.0010(7)
C6 0.0483(9) 0.0451(9) 0.0440(9) 0.0043(7) 0.0167(7) -0.0056(7)
C18 0.0375(8) 0.0596(11) 0.0409(9) 0.0023(8) 0.0136(7) 0.0009(7)
C5 0.0593(10) 0.0462(10) 0.0392(9) 0.0081(7) 0.0169(8) -0.0005(8)
C20 0.0648(11) 0.0547(11) 0.0348(8) 0.0091(8) 0.0075(8) -0.0067(9)
C21 0.0531(10) 0.0554(10) 0.0417(9) 0.0086(8) 0.0053(8) 0.0106(8)
C24 0.0376(8) 0.0538(10) 0.0549(10) -0.0020(8) 0.0141(8) -0.0098(7)
C19 0.0539(10) 0.0711(13) 0.0401(9) 0.0032(9) 0.0180(8) -0.0145(9)
C15 0.0477(10) 0.0728(13) 0.0365(9) -0.0052(8) 0.0011(7) -0.0078(9)
C25 0.0466(10) 0.0913(17) 0.0620(13) 0.0003(12) 0.0043(9) -0.0167(11)

loop_
_atom_type_symbol
_atom_type_description
_atom_type_scat_dispersion_real
_atom_type_scat_dispersion_imag
_atom_type_scat_source
C C 0.0181 0.0091 'International Tables Vol C Tables 4.2.6.8 and 6.1.1.4'
H H 0.0000 0.0000 'International Tables Vol C Tables 4.2.6.8 and 6.1.1.4'
N N 0.0311 0.0180 'International Tables Vol C Tables 4.2.6.8 and 6.1.1.4'
O O 0.0492 0.0322 'International Tables Vol C Tables 4.2.6.8 and 6.1.1.4'
S S 0.3331 0.5567 'International Tables Vol C Tables 4.2.6.8 and 6.1.1.4'

loop_
_geom_angle_atom_site_label_1
_geom_angle_atom_site_label_2
_geom_angle_atom_site_label_3
_geom_angle
_geom_angle_site_symmetry_1
_geom_angle_site_symmetry_3
_geom_angle_publ_flag
C13 S12 C11 88.98(8) . . ?
C8 O9 C10 116.24(12) . . ?
C7 O23 C24 117.59(13) . . ?
N16 N1 C2 134.88(14) . . ?
C13 N1 N16 110.20(13) . . ?
C13 N1 C2 114.85(13) . . ?
C15 N16 N1 100.61(14) . . ?
C13 N14 C15 101.28(16) . . ?
C22 C17 C10 121.67(14) . . ?
C22 C17 C18 119.22(15) . . ?
C18 C17 C10 119.11(14) . . ?
N1 C2 C3 127.63(14) . . ?
C11 C2 N1 110.56(14) . . ?
C11 C2 C3 121.81(14) . . ?
O9 C10 C17 108.24(12) . . ?
O9 C10 H10 108.7 . . ?
O9 C10 C11 107.94(12) . . ?
C17 C10 H10 108.7 . . ?
C11 C10 C17 114.32(13) . . ?
C11 C10 H10 108.7 . . ?
C2 C11 S12 113.70(12) . . ?
C2 C11 C10 119.56(14) . . ?
C10 C11 S12 126.66(11) . . ?
C8 C3 C2 114.40(14) . . ?
C4 C3 C2 125.71(15) . . ?
C4 C3 C8 119.89(15) . . ?
O23 C7 C8 116.06(14) . . ?
O23 C7 C6 124.95(15) . . ?
C6 C7 C8 118.98(15) . . ?
O9 C8 C3 121.88(14) . . ?
O9 C8 C7 117.74(14) . . ?
C7 C8 C3 120.21(14) . . ?
C17 C22 H22 119.9 . . ?
C17 C22 C21 120.30(16) . . ?
C21 C22 H22 119.9 . . ?
N1 C13 S12 111.90(12) . . ?
N14 C13 S12 137.38(15) . . ?
N14 C13 N1 110.71(16) . . ?
C3 C4 H4 120.3 . . ?
C5 C4 C3 119.38(16) . . ?
C5 C4 H4 120.3 . . ?
C7 C6 H6 119.7 . . ?
C7 C6 C5 120.52(16) . . ?
C5 C6 H6 119.7 . . ?
C17 C18 H18 120.0 . . ?
C19 C18 C17 120.05(17) . . ?
C19 C18 H18 120.0 . . ?
C4 C5 C6 120.94(16) . . ?
C4 C5 H5 119.5 . . ?
C6 C5 H5 119.5 . . ?
C21 C20 H20 120.2 . . ?
C21 C20 C19 119.52(17) . . ?
C19 C20 H20 120.2 . . ?
C22 C21 H21 119.8 . . ?
C20 C21 C22 120.37(18) . . ?
C20 C21 H21 119.8 . . ?
O23 C24 H24A 110.3 . . ?
O23 C24 H24B 110.3 . . ?
O23 C24 C25 107.05(16) . . ?
H24A C24 H24B 108.6 . . ?
C25 C24 H24A 110.3 . . ?
C25 C24 H24B 110.3 . . ?
C18 C19 H19 119.7 . . ?
C20 C19 C18 120.54(17) . . ?
C20 C19 H19 119.7 . . ?
N16 C15 N14 117.21(16) . . ?
N16 C15 H15 121.4 . . ?
N14 C15 H15 121.4 . . ?
C24 C25 H25A 109.5 . . ?
C24 C25 H25B 109.5 . . ?
C24 C25 H25C 109.5 . . ?
H25A C25 H25B 109.5 . . ?
H25A C25 H25C 109.5 . . ?
H25B C25 H25C 109.5 . . ?

loop_
_geom_bond_atom_site_label_1
_geom_bond_atom_site_label_2
_geom_bond_distance
_geom_bond_site_symmetry_2
_geom_bond_publ_flag
S12 C11 1.7473(16) . ?
S12 C13 1.7261(18) . ?
O9 C10 1.4438(18) . ?
O9 C8 1.3744(19) . ?
O23 C7 1.368(2) . ?
O23 C24 1.433(2) . ?
N1 N16 1.3638(18) . ?
N1 C2 1.3939(19) . ?
N1 C13 1.349(2) . ?
N16 C15 1.324(3) . ?
N14 C13 1.325(2) . ?
N14 C15 1.357(3) . ?
C17 C10 1.509(2) . ?
C17 C22 1.379(2) . ?
C17 C18 1.391(2) . ?
C2 C11 1.348(2) . ?
C2 C3 1.445(2) . ?
C10 H10 0.9800 . ?
C10 C11 1.505(2) . ?
C3 C8 1.401(2) . ?
C3 C4 1.395(2) . ?
C7 C8 1.395(2) . ?
C7 C6 1.386(2) . ?
C22 H22 0.9300 . ?
C22 C21 1.387(2) . ?
C4 H4 0.9300 . ?
C4 C5 1.374(3) . ?
C6 H6 0.9300 . ?
C6 C5 1.388(3) . ?
C18 H18 0.9300 . ?
C18 C19 1.380(3) . ?
C5 H5 0.9300 . ?
C20 H20 0.9300 . ?
C20 C21 1.374(3) . ?
C20 C19 1.379(3) . ?
C21 H21 0.9300 . ?
C24 H24A 0.9700 . ?
C24 H24B 0.9700 . ?
C24 C25 1.498(3) . ?
C19 H19 0.9300 . ?
C15 H15 0.9300 . ?
C25 H25A 0.9600 . ?
C25 H25B 0.9600 . ?
C25 H25C 0.9600 . ?

loop_
_geom_torsion_atom_site_label_1
_geom_torsion_atom_site_label_2
_geom_torsion_atom_site_label_3
_geom_torsion_atom_site_label_4
_geom_torsion
_geom_torsion_site_symmetry_1
_geom_torsion_site_symmetry_2
_geom_torsion_site_symmetry_3
_geom_torsion_site_symmetry_4
_geom_torsion_publ_flag
O9 C10 C11 S12 149.17(11) . . . . ?
O9 C10 C11 C2 -34.46(19) . . . . ?
O23 C7 C8 O9 -0.7(2) . . . . ?
O23 C7 C8 C3 -176.20(14) . . . . ?
O23 C7 C6 C5 177.74(16) . . . . ?
N1 N16 C15 N14 -0.3(2) . . . . ?
N1 C2 C11 S12 -0.04(17) . . . . ?
N1 C2 C11 C10 -176.86(13) . . . . ?
N1 C2 C3 C8 -164.89(15) . . . . ?
N1 C2 C3 C4 14.5(3) . . . . ?
N16 N1 C2 C11 -177.38(16) . . . . ?
N16 N1 C2 C3 1.5(3) . . . . ?
N16 N1 C13 S12 178.73(11) . . . . ?
N16 N1 C13 N14 -0.6(2) . . . . ?
C17 C10 C11 S12 28.68(19) . . . . ?
C17 C10 C11 C2 -154.94(14) . . . . ?
C17 C22 C21 C20 -0.8(3) . . . . ?
C17 C18 C19 C20 0.3(3) . . . . ?
C2 N1 N16 C15 177.20(18) . . . . ?
C2 N1 C13 S12 1.34(18) . . . . ?
C2 N1 C13 N14 -178.00(15) . . . . ?
C2 C3 C8 O9 1.6(2) . . . . ?
C2 C3 C8 C7 176.83(14) . . . . ?
C2 C3 C4 C5 -178.80(16) . . . . ?
C10 O9 C8 C3 -35.1(2) . . . . ?
C10 O9 C8 C7 149.48(14) . . . . ?
C10 C17 C22 C21 -179.02(16) . . . . ?
C10 C17 C18 C19 179.30(16) . . . . ?
C11 S12 C13 N1 -1.10(13) . . . . ?
C11 S12 C13 N14 178.0(2) . . . . ?
C11 C2 C3 C8 13.9(2) . . . . ?
C11 C2 C3 C4 -166.71(16) . . . . ?
C3 C2 C11 S12 -178.98(12) . . . . ?
C3 C2 C11 C10 4.2(2) . . . . ?
C3 C4 C5 C6 1.0(3) . . . . ?
C7 O23 C24 C25 170.48(17) . . . . ?
C7 C6 C5 C4 -0.6(3) . . . . ?
C8 O9 C10 C17 173.20(12) . . . . ?
C8 O9 C10 C11 48.97(17) . . . . ?
C8 C3 C4 C5 0.6(2) . . . . ?
C8 C7 C6 C5 -1.4(3) . . . . ?
C22 C17 C10 O9 -12.6(2) . . . . ?
C22 C17 C10 C11 107.71(17) . . . . ?
C22 C17 C18 C19 -0.6(3) . . . . ?
C13 S12 C11 C2 0.65(13) . . . . ?
C13 S12 C11 C10 177.21(14) . . . . ?
C13 N1 N16 C15 0.55(19) . . . . ?
C13 N1 C2 C11 -0.8(2) . . . . ?
C13 N1 C2 C3 178.02(16) . . . . ?
C13 N14 C15 N16 0.0(3) . . . . ?
C4 C3 C8 O9 -177.92(15) . . . . ?
C4 C3 C8 C7 -2.6(2) . . . . ?
C6 C7 C8 O9 178.47(15) . . . . ?
C6 C7 C8 C3 3.0(2) . . . . ?
C18 C17 C10 O9 167.47(14) . . . . ?
C18 C17 C10 C11 -72.21(19) . . . . ?
C18 C17 C22 C21 0.9(3) . . . . ?
C21 C20 C19 C18 -0.1(3) . . . . ?
C24 O23 C7 C8 -164.00(15) . . . . ?
C24 O23 C7 C6 16.9(2) . . . . ?
C19 C20 C21 C22 0.4(3) . . . . ?
C15 N14 C13 S12 -178.74(18) . . . . ?
C15 N14 C13 N1 0.4(2) . . . . ?
